data_8106718
loop_
_publ_author_name
'Lou, Benyong'
'Huang, Yali'
'Zheng, Guocai'
'Lin, Qi'

_publ_section_title
;
 Crystal structure of
 5,6-Dihydro-9,10-dimethoxybenzo[g]-1,3-benzodioxolo[5,6-a]chinolizinium
 3-(4-hydroxyphenyl)-4-oxo-4H-chromen-7-olate - methanol - water (1/1/1),
 C36H33NO10
;
_journal_issue 6
_journal_name_full 'Zeitschrift f\"ur Kristallographie - New Crystal Structures'
_journal_page_first 913
_journal_page_last 915
_journal_paper_doi 10.1515/ncrs-2017-0077
_journal_volume 232
_journal_year 2017
_chemical_formula_moiety 'C15 H9 O4, C20 H18 N O4, H2 O, C H4 O'
_chemical_formula_sum 'C36 H33 N O10'
_chemical_formula_weight 639.63
_space_group_IT_number 14
_space_group_name_Hall '-P 2ybc'
_space_group_name_H-M_alt 'P 1 21/c 1'
_symmetry_cell_setting monoclinic
_symmetry_space_group_name_Hall '-P 2ybc'
_symmetry_space_group_name_H-M 'P 1 21/c 1'
_atom_sites_solution_hydrogens geom
_atom_sites_solution_primary direct
_atom_sites_solution_secondary difmap
_cell_angle_alpha 90.00
_cell_angle_beta 108.218(9)
_cell_angle_gamma 90.00
_cell_formula_units_Z 4
_cell_length_a 14.113(7)
_cell_length_b 17.883(9)
_cell_length_c 12.724(7)
_cell_measurement_reflns_used 7250
_cell_measurement_temperature 293(2)
_cell_measurement_theta_max 27.5281
_cell_measurement_theta_min 2.5980
_cell_volume 3050(3)
_computing_cell_refinement 'CrystalClear '
_computing_data_collection 'CrystalClear (Rigaku, 2000)'
_computing_data_reduction 'CrystalClear '
_computing_molecular_graphics 'X-Seed (Barbour, 2001)'
_computing_publication_material 'SHELXL-97 (Sheldrick, 2008)'
_computing_structure_refinement 'SHELXL-97 (Sheldrick, 2008)'
_computing_structure_solution 'SHELXS-97 (Sheldrick, 2008)'
_diffrn_ambient_temperature 293(2)
_diffrn_detector_area_resol_mean 28.5714
_diffrn_measured_fraction_theta_full 0.996
_diffrn_measured_fraction_theta_max 0.996
_diffrn_measurement_device_type CCD
_diffrn_measurement_method CCD_Profile_fitting
_diffrn_radiation_monochromator graphite
_diffrn_radiation_source 'fine-focus sealed tube'
_diffrn_radiation_type MoK\a
_diffrn_radiation_wavelength 0.71073
_diffrn_reflns_av_R_equivalents 0.0712
_diffrn_reflns_av_sigmaI/netI 0.1043
_diffrn_reflns_limit_h_max 18
_diffrn_reflns_limit_h_min -18
_diffrn_reflns_limit_k_max 20
_diffrn_reflns_limit_k_min -23
_diffrn_reflns_limit_l_max 16
_diffrn_reflns_limit_l_min -16
_diffrn_reflns_number 23917
_diffrn_reflns_theta_full 27.47
_diffrn_reflns_theta_max 27.47
_diffrn_reflns_theta_min 2.74
_exptl_absorpt_coefficient_mu 0.102
_exptl_absorpt_correction_T_max 1.0000
_exptl_absorpt_correction_T_min 0.7434
_exptl_absorpt_correction_type multi-scan
_exptl_absorpt_process_details 'CrystalClear (Rigaku, 2000)'
_exptl_crystal_colour yellow
_exptl_crystal_density_diffrn 1.393
_exptl_crystal_density_method 'not measured'
_exptl_crystal_description needle
_exptl_crystal_F_000 1344
_exptl_crystal_size_max 0.25
_exptl_crystal_size_mid 0.10
_exptl_crystal_size_min 0.10
_refine_diff_density_max 0.745
_refine_diff_density_min -0.383
_refine_diff_density_rms 0.042
_refine_ls_extinction_method none
_refine_ls_goodness_of_fit_ref 1.139
_refine_ls_hydrogen_treatment mixed
_refine_ls_matrix_type full
_refine_ls_number_parameters 431
_refine_ls_number_reflns 6962
_refine_ls_number_restraints 0
_refine_ls_restrained_S_all 1.139
_refine_ls_R_factor_all 0.1141
_refine_ls_R_factor_gt 0.0788
_refine_ls_shift/su_max 0.000
_refine_ls_shift/su_mean 0.000
_refine_ls_structure_factor_coef Fsqd
_refine_ls_weighting_details 'calc w=1/[\s^2^(Fo^2^)+(0.0728P)^2^+0.7168P] where P=(Fo^2^+2Fc^2^)/3'
_refine_ls_weighting_scheme calc
_refine_ls_wR_factor_gt 0.1767
_refine_ls_wR_factor_ref 0.1967
_reflns_number_gt 4866
_reflns_number_total 6962
_reflns_threshold_expression >2sigma(I)
_cod_data_source_file suppl_ncrs-2017-0077_suppl.cif
_cod_data_source_block lou
_cod_depositor_comments
;
The following automatic conversions were performed:

data item '_exptl_absorpt_correction_type' value 'Multi-scan' was
changed to 'multi-scan' in accordance with the built-in table derived
from the CIF Core dictionary named 'cif_core.dic' version 2.4.5 last
updated on 2014-11-21.

Automatic conversion script
Id: cif_fix_values 8738 2021-04-28 16:35:53Z antanas 
;
_cod_original_sg_symbol_H-M 'P 2(1)/c'
_cod_database_code 8106718

loop_
_symmetry_equiv_pos_as_xyz
'x, y, z'
'-x, y+1/2, -z+1/2'
'-x, -y, -z'
'x, -y-1/2, z-1/2'

loop_
_atom_site_label
_atom_site_type_symbol
_atom_site_fract_x
_atom_site_fract_y
_atom_site_fract_z
_atom_site_U_iso_or_equiv
_atom_site_adp_type
_atom_site_occupancy
_atom_site_symmetry_multiplicity
_atom_site_calc_flag
_atom_site_refinement_flags
_atom_site_disorder_assembly
_atom_site_disorder_group
O1 O 0.42164(12) 0.24512(12) 0.20957(14) 0.0518(5) Uani 1 1 d . . .
O2 O 0.30277(13) 0.17352(12) 0.44727(15) 0.0570(5) Uani 1 1 d . . .
O3 O 0.75058(12) 0.23520(12) 0.45429(16) 0.0564(5) Uani 1 1 d . . .
O4 O -0.13952(12) 0.26680(13) 0.15280(17) 0.0621(6) Uani 1 1 d . . .
H4A H -0.1756 0.2696 0.0810 0.092(12) Uiso 1 1 d R . .
C1 C 0.32108(17) 0.24258(16) 0.1913(2) 0.0454(6) Uani 1 1 d . . .
H1 H 0.2791 0.2579 0.1206 0.055 Uiso 1 1 calc R . .
C2 C 0.27671(16) 0.22034(14) 0.2648(2) 0.0385(5) Uani 1 1 d . . .
C3 C 0.33839(17) 0.19745(14) 0.3758(2) 0.0403(6) Uani 1 1 d . . .
C4 C 0.51573(17) 0.19190(14) 0.5023(2) 0.0417(6) Uani 1 1 d . . .
H4 H 0.4927 0.1755 0.5610 0.050 Uiso 1 1 calc R . .
C5 C 0.61596(17) 0.20205(15) 0.5215(2) 0.0427(6) Uani 1 1 d . . .
H5 H 0.6608 0.1930 0.5935 0.051 Uiso 1 1 calc R . .
C6 C 0.65442(17) 0.22584(15) 0.4359(2) 0.0442(6) Uani 1 1 d . . .
C7 C 0.58559(18) 0.23823(16) 0.3308(2) 0.0487(7) Uani 1 1 d . . .
H7 H 0.6082 0.2531 0.2711 0.058 Uiso 1 1 calc R . .
C8 C 0.48414(17) 0.22872(15) 0.3143(2) 0.0419(6) Uani 1 1 d . . .
C9 C 0.44612(17) 0.20522(14) 0.3973(2) 0.0384(5) Uani 1 1 d . . .
C10 C 0.16589(16) 0.22497(14) 0.2352(2) 0.0389(5) Uani 1 1 d . . .
C11 C 0.12332(18) 0.25365(17) 0.3116(2) 0.0488(7) Uani 1 1 d . . .
H11 H 0.1645 0.2650 0.3845 0.059 Uiso 1 1 calc R . .
C12 C 0.02116(18) 0.26590(18) 0.2825(2) 0.0534(7) Uani 1 1 d . . .
H12 H -0.0065 0.2851 0.3361 0.064 Uiso 1 1 calc R . .
C13 C 0.10216(17) 0.20658(15) 0.1306(2) 0.0437(6) Uani 1 1 d . . .
H13 H 0.1293 0.1852 0.0779 0.052 Uiso 1 1 calc R . .
C14 C -0.00044(18) 0.21871(15) 0.1013(2) 0.0467(6) Uani 1 1 d . . .
H14 H -0.0424 0.2051 0.0297 0.056 Uiso 1 1 calc R . .
C15 C -0.04115(17) 0.25072(16) 0.1767(2) 0.0447(6) Uani 1 1 d . . .
O5 O 0.50105(17) 0.09294(15) 0.9663(2) 0.0802(7) Uani 1 1 d . . .
O6 O 0.33972(16) 0.11788(14) 0.96651(18) 0.0722(6) Uani 1 1 d . . .
O7 O 0.01155(19) 0.01491(17) 0.1700(2) 0.0910(8) Uani 1 1 d . . .
O8 O -0.17746(16) 0.07326(14) 0.12883(19) 0.0785(7) Uani 1 1 d . . .
N1 N 0.20919(16) 0.01588(13) 0.48295(19) 0.0487(6) Uani 1 1 d . . .
C16 C 0.4423(3) 0.1162(2) 1.0327(3) 0.0743(9) Uani 1 1 d . . .
H16A H 0.4635 0.1666 1.0633 0.089 Uiso 1 1 calc R . .
H16B H 0.4514 0.0811 1.0952 0.089 Uiso 1 1 calc R . .
C17 C 0.4351(2) 0.07959(17) 0.8632(3) 0.0584(8) Uani 1 1 d . . .
C18 C 0.3385(2) 0.09456(16) 0.8629(2) 0.0530(7) Uani 1 1 d . . .
C19 C 0.2587(2) 0.08551(15) 0.7707(2) 0.0500(7) Uani 1 1 d . . .
H19 H 0.1929 0.0956 0.7715 0.060 Uiso 1 1 calc R . .
C20 C 0.4557(2) 0.05488(18) 0.7716(3) 0.0606(8) Uani 1 1 d . . .
H20 H 0.5222 0.0453 0.7728 0.073 Uiso 1 1 calc R . .
C21 C 0.37492(19) 0.04414(16) 0.6754(2) 0.0497(7) Uani 1 1 d . . .
C22 C 0.27708(18) 0.06057(14) 0.6739(2) 0.0453(6) Uani 1 1 d . . .
C25 C 0.19456(18) 0.05670(14) 0.5696(2) 0.0441(6) Uani 1 1 d . . .
C23 C 0.3903(2) 0.01558(19) 0.5707(3) 0.0604(8) Uani 1 1 d . . .
H23A H 0.3999 0.0583 0.5256 0.073 Uiso 1 1 calc R . .
H23B H 0.4511 -0.0158 0.5893 0.073 Uiso 1 1 calc R . .
C24 C 0.3019(2) -0.02963(17) 0.5053(3) 0.0588(8) Uani 1 1 d . . .
H24A H 0.3110 -0.0454 0.4345 0.071 Uiso 1 1 calc R . .
H24B H 0.2963 -0.0751 0.5473 0.071 Uiso 1 1 calc R . .
C27 C 0.1423(2) 0.01343(18) 0.3836(2) 0.0581(8) Uani 1 1 d . . .
H27 H 0.1577 -0.0134 0.3265 0.070 Uiso 1 1 calc R . .
C28 C 0.0496(2) 0.04898(16) 0.3595(2) 0.0520(7) Uani 1 1 d . . .
C29 C 0.02849(18) 0.08746(14) 0.4468(2) 0.0457(6) Uani 1 1 d . . .
C26 C 0.10367(18) 0.09205(15) 0.5499(2) 0.0465(6) Uani 1 1 d . . .
H26 H 0.0915 0.1203 0.6075 0.056 Uiso 1 1 calc R . .
C30 C -0.06731(19) 0.12009(16) 0.4241(3) 0.0525(7) Uani 1 1 d . . .
H30 H -0.0842 0.1459 0.4810 0.063 Uiso 1 1 calc R . .
C31 C -0.13543(19) 0.11472(16) 0.3212(2) 0.0537(7) Uani 1 1 d . . .
H31 H -0.1994 0.1366 0.3081 0.064 Uiso 1 1 calc R . .
C32 C -0.1137(2) 0.07769(17) 0.2339(3) 0.0568(7) Uani 1 1 d . . .
C33 C -0.0209(2) 0.04545(19) 0.2525(3) 0.0625(8) Uani 1 1 d . . .
C34 C -0.0362(4) -0.0445(3) 0.1151(6) 0.150(3) Uani 1 1 d . . .
H34A H -0.0443 -0.0819 0.1679 0.225 Uiso 1 1 calc R . .
H34B H 0.0024 -0.0659 0.0705 0.225 Uiso 1 1 calc R . .
H34C H -0.1020 -0.0292 0.0665 0.225 Uiso 1 1 calc R . .
C35 C -0.2759(2) 0.1020(2) 0.1055(3) 0.0816(11) Uani 1 1 d . . .
H35A H -0.3108 0.0747 0.1491 0.122 Uiso 1 1 calc R . .
H35B H -0.3119 0.0958 0.0265 0.122 Uiso 1 1 calc R . .
H35C H -0.2727 0.1552 0.1247 0.122 Uiso 1 1 calc R . .
O10 O 0.6935(2) 0.46124(16) 0.2547(2) 0.0876(8) Uani 1 1 d . . .
H10A H 0.7412 0.4202 0.2838 0.124(17) Uiso 1 1 d R . .
C36 C 0.7298(4) 0.5193(3) 0.3286(5) 0.1184(17) Uani 1 1 d . . .
H36A H 0.7997 0.5289 0.3346 0.178 Uiso 1 1 calc R . .
H36B H 0.7250 0.5056 0.4013 0.178 Uiso 1 1 calc R . .
H36C H 0.6902 0.5645 0.3019 0.178 Uiso 1 1 calc R . .
O9 O 0.80292(17) 0.33679(14) 0.3239(2) 0.0793(7) Uani 1 1 d . . .
H9A H 0.7806 0.3006 0.3601 0.129(18) Uiso 1 1 d R . .
H9B H 0.8171 0.3167 0.2698 0.096(14) Uiso 1 1 d R . .

loop_
_atom_site_aniso_label
_atom_site_aniso_U_11
_atom_site_aniso_U_22
_atom_site_aniso_U_33
_atom_site_aniso_U_23
_atom_site_aniso_U_13
_atom_site_aniso_U_12
O1 0.0317(9) 0.0842(14) 0.0386(10) 0.0054(9) 0.0096(8) 0.0006(9)
O2 0.0384(9) 0.0806(15) 0.0520(11) 0.0171(10) 0.0144(9) -0.0003(9)
O3 0.0264(8) 0.0871(15) 0.0537(11) -0.0021(10) 0.0094(8) 0.0023(9)
O4 0.0276(9) 0.1040(18) 0.0519(12) -0.0036(11) 0.0085(9) 0.0050(9)
C1 0.0307(12) 0.0641(18) 0.0392(13) -0.0001(12) 0.0075(11) 0.0047(11)
C2 0.0302(11) 0.0434(14) 0.0396(13) -0.0023(11) 0.0078(10) 0.0000(10)
C3 0.0324(11) 0.0454(15) 0.0423(13) 0.0006(11) 0.0106(11) 0.0006(10)
C4 0.0357(12) 0.0484(15) 0.0385(13) -0.0008(11) 0.0077(10) -0.0002(11)
C5 0.0341(12) 0.0500(16) 0.0379(13) -0.0018(11) 0.0023(10) 0.0048(11)
C6 0.0292(11) 0.0521(16) 0.0490(15) -0.0075(12) 0.0085(11) 0.0054(10)
C7 0.0357(13) 0.0695(19) 0.0435(14) -0.0021(13) 0.0161(11) 0.0013(12)
C8 0.0315(11) 0.0516(16) 0.0394(13) -0.0050(11) 0.0066(10) 0.0029(10)
C9 0.0338(12) 0.0419(14) 0.0400(13) -0.0023(11) 0.0121(10) 0.0004(10)
C10 0.0295(11) 0.0450(14) 0.0405(13) 0.0021(11) 0.0084(10) -0.0006(10)
C11 0.0336(12) 0.0714(19) 0.0383(13) -0.0021(13) 0.0067(11) -0.0016(12)
C12 0.0338(13) 0.081(2) 0.0456(15) -0.0069(14) 0.0125(12) -0.0008(13)
C13 0.0357(12) 0.0529(16) 0.0406(14) -0.0023(12) 0.0092(11) -0.0006(11)
C14 0.0356(12) 0.0582(17) 0.0397(13) 0.0008(12) 0.0025(11) -0.0013(12)
C15 0.0278(11) 0.0599(17) 0.0445(14) 0.0049(12) 0.0086(11) -0.0018(11)
O5 0.0589(13) 0.0991(19) 0.0696(15) -0.0034(13) 0.0012(12) 0.0002(13)
O6 0.0701(14) 0.0850(17) 0.0572(13) -0.0073(12) 0.0137(11) 0.0037(12)
O7 0.0726(16) 0.115(2) 0.0808(17) -0.0289(16) 0.0167(13) 0.0126(15)
O8 0.0572(13) 0.0932(18) 0.0697(15) -0.0060(13) -0.0024(11) 0.0113(12)
N1 0.0459(12) 0.0497(14) 0.0530(14) 0.0013(11) 0.0192(11) 0.0122(10)
C16 0.073(2) 0.079(2) 0.061(2) 0.0091(18) 0.0056(18) -0.0042(18)
C17 0.0476(15) 0.0562(19) 0.0635(19) 0.0071(15) 0.0061(14) -0.0025(13)
C18 0.0536(16) 0.0465(16) 0.0579(17) 0.0051(13) 0.0161(14) 0.0011(13)
C19 0.0459(14) 0.0446(16) 0.0615(17) 0.0035(13) 0.0195(13) 0.0017(12)
C20 0.0412(15) 0.064(2) 0.075(2) 0.0090(16) 0.0163(15) 0.0043(13)
C21 0.0408(13) 0.0509(17) 0.0603(17) 0.0096(13) 0.0201(13) 0.0059(12)
C22 0.0423(13) 0.0387(14) 0.0555(16) 0.0046(12) 0.0163(12) 0.0034(11)
C25 0.0428(13) 0.0371(14) 0.0555(16) 0.0018(12) 0.0198(12) 0.0026(11)
C23 0.0441(15) 0.073(2) 0.069(2) 0.0108(16) 0.0240(15) 0.0167(14)
C24 0.0538(16) 0.0609(19) 0.0652(19) 0.0031(15) 0.0233(15) 0.0251(14)
C27 0.0574(17) 0.064(2) 0.0546(18) -0.0063(15) 0.0197(15) 0.0153(14)
C28 0.0452(14) 0.0552(18) 0.0537(16) -0.0009(14) 0.0130(13) 0.0090(12)
C29 0.0401(13) 0.0418(15) 0.0564(16) 0.0010(12) 0.0166(12) 0.0018(11)
C26 0.0409(13) 0.0459(15) 0.0561(16) -0.0019(12) 0.0201(12) 0.0044(11)
C30 0.0440(14) 0.0506(17) 0.0661(19) -0.0003(14) 0.0216(14) 0.0045(12)
C31 0.0399(14) 0.0512(17) 0.0696(19) 0.0063(15) 0.0168(14) 0.0038(12)
C32 0.0457(15) 0.0542(18) 0.0643(19) 0.0008(15) 0.0083(14) -0.0004(13)
C33 0.0571(17) 0.070(2) 0.0585(18) -0.0100(16) 0.0160(15) 0.0113(15)
C34 0.129(4) 0.110(4) 0.239(7) -0.082(5) 0.099(5) -0.037(3)
C35 0.0514(18) 0.080(3) 0.096(3) 0.013(2) -0.0019(18) 0.0054(17)
O10 0.0892(18) 0.0874(19) 0.0864(18) 0.0106(16) 0.0279(15) 0.0028(16)
C36 0.122(4) 0.094(3) 0.159(5) -0.027(3) 0.073(4) -0.004(3)
O9 0.0754(15) 0.0809(17) 0.0936(18) 0.0019(15) 0.0437(14) 0.0060(13)

loop_
_atom_type_symbol
_atom_type_description
_atom_type_scat_dispersion_real
_atom_type_scat_dispersion_imag
_atom_type_scat_source
C C 0.0033 0.0016 'International Tables Vol C Tables 4.2.6.8 and 6.1.1.4'
H H 0.0000 0.0000 'International Tables Vol C Tables 4.2.6.8 and 6.1.1.4'
N N 0.0061 0.0033 'International Tables Vol C Tables 4.2.6.8 and 6.1.1.4'
O O 0.0106 0.0060 'International Tables Vol C Tables 4.2.6.8 and 6.1.1.4'

loop_
_geom_angle_atom_site_label_1
_geom_angle_atom_site_label_2
_geom_angle_atom_site_label_3
_geom_angle
_geom_angle_site_symmetry_1
_geom_angle_site_symmetry_3
C1 O1 C8 118.27(19) . .
C15 O4 H4A 117.1 . .
C2 C1 O1 125.4(2) . .
C2 C1 H1 117.3 . .
O1 C1 H1 117.3 . .
C1 C2 C3 119.3(2) . .
C1 C2 C10 119.3(2) . .
C3 C2 C10 121.2(2) . .
O2 C3 C9 122.0(2) . .
O2 C3 C2 123.1(2) . .
C9 C3 C2 115.0(2) . .
C5 C4 C9 121.5(2) . .
C5 C4 H4 119.3 . .
C9 C4 H4 119.3 . .
C4 C5 C6 121.4(2) . .
C4 C5 H5 119.3 . .
C6 C5 H5 119.3 . .
O3 C6 C7 121.2(2) . .
O3 C6 C5 121.4(2) . .
C7 C6 C5 117.4(2) . .
C8 C7 C6 119.9(2) . .
C8 C7 H7 120.1 . .
C6 C7 H7 120.1 . .
O1 C8 C7 115.9(2) . .
O1 C8 C9 121.0(2) . .
C7 C8 C9 123.0(2) . .
C8 C9 C4 116.8(2) . .
C8 C9 C3 120.8(2) . .
C4 C9 C3 122.4(2) . .
C11 C10 C13 117.6(2) . .
C11 C10 C2 119.4(2) . .
C13 C10 C2 122.8(2) . .
C12 C11 C10 120.7(2) . .
C12 C11 H11 119.7 . .
C10 C11 H11 119.7 . .
C15 C12 C11 121.3(2) . .
C15 C12 H12 119.4 . .
C11 C12 H12 119.4 . .
C10 C13 C14 121.7(2) . .
C10 C13 H13 119.1 . .
C14 C13 H13 119.1 . .
C15 C14 C13 119.9(2) . .
C15 C14 H14 120.0 . .
C13 C14 H14 120.0 . .
O4 C15 C12 118.1(2) . .
O4 C15 C14 123.3(2) . .
C12 C15 C14 118.6(2) . .
C17 O5 C16 105.8(2) . .
C18 O6 C16 105.4(2) . .
C34 O7 C33 118.7(3) . .
C32 O8 C35 119.2(3) . .
C27 N1 C25 122.5(2) . .
C27 N1 C24 119.1(2) . .
C25 N1 C24 118.3(2) . .
O5 C16 O6 109.2(3) . .
O5 C16 H16A 109.8 . .
O6 C16 H16A 109.8 . .
O5 C16 H16B 109.8 . .
O6 C16 H16B 109.8 . .
H16A C16 H16B 108.3 . .
C20 C17 O5 127.8(3) . .
C20 C17 C18 122.2(3) . .
O5 C17 C18 110.0(3) . .
C19 C18 O6 128.4(3) . .
C19 C18 C17 121.9(3) . .
O6 C18 C17 109.7(3) . .
C18 C19 C22 117.6(2) . .
C18 C19 H19 121.2 . .
C22 C19 H19 121.2 . .
C17 C20 C21 117.4(3) . .
C17 C20 H20 121.3 . .
C21 C20 H20 121.3 . .
C20 C21 C22 120.7(3) . .
C20 C21 C23 121.1(2) . .
C22 C21 C23 118.1(2) . .
C21 C22 C19 120.1(3) . .
C21 C22 C25 120.1(2) . .
C19 C22 C25 119.6(2) . .
C26 C25 N1 117.1(2) . .
C26 C25 C22 124.9(2) . .
N1 C25 C22 117.9(2) . .
C24 C23 C21 110.4(2) . .
C24 C23 H23A 109.6 . .
C21 C23 H23A 109.6 . .
C24 C23 H23B 109.6 . .
C21 C23 H23B 109.6 . .
H23A C23 H23B 108.1 . .
N1 C24 C23 109.8(2) . .
N1 C24 H24A 109.7 . .
C23 C24 H24A 109.7 . .
N1 C24 H24B 109.7 . .
C23 C24 H24B 109.7 . .
H24A C24 H24B 108.2 . .
N1 C27 C28 122.2(3) . .
N1 C27 H27 118.9 . .
C28 C27 H27 118.9 . .
C27 C28 C33 121.2(3) . .
C27 C28 C29 117.4(3) . .
C33 C28 C29 121.4(2) . .
C26 C29 C28 118.5(2) . .
C26 C29 C30 124.0(2) . .
C28 C29 C30 117.5(3) . .
C25 C26 C29 122.0(2) . .
C25 C26 H26 119.0 . .
C29 C26 H26 119.0 . .
C31 C30 C29 120.6(3) . .
C31 C30 H30 119.7 . .
C29 C30 H30 119.7 . .
C30 C31 C32 121.9(3) . .
C30 C31 H31 119.1 . .
C32 C31 H31 119.1 . .
O8 C32 C33 116.4(3) . .
O8 C32 C31 124.2(3) . .
C33 C32 C31 119.4(3) . .
O7 C33 C32 123.8(3) . .
O7 C33 C28 116.7(3) . .
C32 C33 C28 119.3(3) . .
O7 C34 H34A 109.5 . .
O7 C34 H34B 109.5 . .
H34A C34 H34B 109.5 . .
O7 C34 H34C 109.5 . .
H34A C34 H34C 109.5 . .
H34B C34 H34C 109.5 . .
O8 C35 H35A 109.5 . .
O8 C35 H35B 109.5 . .
H35A C35 H35B 109.5 . .
O8 C35 H35C 109.5 . .
H35A C35 H35C 109.5 . .
H35B C35 H35C 109.5 . .
C36 O10 H10A 103.9 . .
O10 C36 H36A 109.5 . .
O10 C36 H36B 109.5 . .
H36A C36 H36B 109.5 . .
O10 C36 H36C 109.5 . .
H36A C36 H36C 109.5 . .
H36B C36 H36C 109.5 . .
H9A O9 H9B 108.4 . .

loop_
_geom_bond_atom_site_label_1
_geom_bond_atom_site_label_2
_geom_bond_distance
_geom_bond_site_symmetry_2
O1 C1 1.365(3) .
O1 C8 1.380(3) .
O2 C3 1.244(3) .
O3 C6 1.314(3) .
O4 C15 1.356(3) .
O4 H4A 0.8972 .
C1 C2 1.338(3) .
C1 H1 0.9500 .
C2 C3 1.467(3) .
C2 C10 1.492(3) .
C3 C9 1.465(3) .
C4 C5 1.370(3) .
C4 C9 1.409(3) .
C4 H4 0.9500 .
C5 C6 1.426(4) .
C5 H5 0.9500 .
C6 C7 1.403(4) .
C7 C8 1.391(3) .
C7 H7 0.9500 .
C8 C9 1.391(3) .
C10 C11 1.391(4) .
C10 C13 1.392(3) .
C11 C12 1.389(3) .
C11 H11 0.9500 .
C12 C15 1.385(4) .
C12 H12 0.9500 .
C13 C14 1.395(3) .
C13 H13 0.9500 .
C14 C15 1.387(4) .
C14 H14 0.9500 .
O5 C17 1.371(4) .
O5 C16 1.419(4) .
O6 C18 1.378(4) .
O6 C16 1.429(4) .
O7 C34 1.333(5) .
O7 C33 1.381(4) .
O8 C32 1.361(4) .
O8 C35 1.422(4) .
N1 C27 1.321(4) .
N1 C25 1.391(3) .
N1 C24 1.491(3) .
C16 H16A 0.9900 .
C16 H16B 0.9900 .
C17 C20 1.360(4) .
C17 C18 1.388(4) .
C18 C19 1.358(4) .
C19 C22 1.409(4) .
C19 H19 0.9500 .
C20 C21 1.401(4) .
C20 H20 0.9500 .
C21 C22 1.406(3) .
C21 C23 1.505(4) .
C22 C25 1.468(4) .
C25 C26 1.381(3) .
C23 C24 1.501(4) .
C23 H23A 0.9900 .
C23 H23B 0.9900 .
C24 H24A 0.9900 .
C24 H24B 0.9900 .
C27 C28 1.400(4) .
C27 H27 0.9500 .
C28 C33 1.414(4) .
C28 C29 1.415(4) .
C29 C26 1.408(4) .
C29 C30 1.417(3) .
C26 H26 0.9500 .
C30 C31 1.364(4) .
C30 H30 0.9500 .
C31 C32 1.408(4) .
C31 H31 0.9500 .
C32 C33 1.382(4) .
C34 H34A 0.9800 .
C34 H34B 0.9800 .
C34 H34C 0.9800 .
C35 H35A 0.9800 .
C35 H35B 0.9800 .
C35 H35C 0.9800 .
O10 C36 1.387(5) .
O10 H10A 0.9856 .
C36 H36A 0.9800 .
C36 H36B 0.9800 .
C36 H36C 0.9800 .
O9 H9A 0.9061 .
O9 H9B 0.8531 .

loop_
_geom_hbond_atom_site_label_D
_geom_hbond_atom_site_label_H
_geom_hbond_atom_site_label_A
_geom_hbond_distance_DH
_geom_hbond_distance_HA
_geom_hbond_distance_DA
_geom_hbond_angle_DHA
_geom_hbond_site_symmetry_A
O9 H9A O3 0.91 1.82 2.714(3) 170.0 .
O10 H10A O9 0.99 1.72 2.695(4) 168.0 .
O4 H4A O3 0.90 1.63 2.517(3) 172.2 4_465
O9 H9B O4 0.85 1.99 2.841(3) 175.2 1_655

loop_
_geom_torsion_atom_site_label_1
_geom_torsion_atom_site_label_2
_geom_torsion_atom_site_label_3
_geom_torsion_atom_site_label_4
_geom_torsion
_geom_torsion_site_symmetry_1
_geom_torsion_site_symmetry_2
_geom_torsion_site_symmetry_3
_geom_torsion_site_symmetry_4
C8 O1 C1 C2 -4.9(4) . . . .
O1 C1 C2 C3 1.1(4) . . . .
O1 C1 C2 C10 176.3(2) . . . .
C1 C2 C3 O2 -177.3(3) . . . .
C10 C2 C3 O2 7.5(4) . . . .
C1 C2 C3 C9 3.1(4) . . . .
C10 C2 C3 C9 -172.1(2) . . . .
C9 C4 C5 C6 -0.6(4) . . . .
C4 C5 C6 O3 -179.7(2) . . . .
C4 C5 C6 C7 -0.2(4) . . . .
O3 C6 C7 C8 -179.2(3) . . . .
C5 C6 C7 C8 1.3(4) . . . .
C1 O1 C8 C7 -174.8(2) . . . .
C1 O1 C8 C9 4.3(4) . . . .
C6 C7 C8 O1 177.4(2) . . . .
C6 C7 C8 C9 -1.7(4) . . . .
O1 C8 C9 C4 -178.2(2) . . . .
C7 C8 C9 C4 0.8(4) . . . .
O1 C8 C9 C3 -0.2(4) . . . .
C7 C8 C9 C3 178.9(2) . . . .
C5 C4 C9 C8 0.3(4) . . . .
C5 C4 C9 C3 -177.7(2) . . . .
O2 C3 C9 C8 176.9(2) . . . .
C2 C3 C9 C8 -3.5(4) . . . .
O2 C3 C9 C4 -5.2(4) . . . .
C2 C3 C9 C4 174.5(2) . . . .
C1 C2 C10 C11 -135.0(3) . . . .
C3 C2 C10 C11 40.2(4) . . . .
C1 C2 C10 C13 40.4(4) . . . .
C3 C2 C10 C13 -144.5(3) . . . .
C13 C10 C11 C12 -2.4(4) . . . .
C2 C10 C11 C12 173.3(3) . . . .
C10 C11 C12 C15 -0.6(5) . . . .
C11 C10 C13 C14 2.3(4) . . . .
C2 C10 C13 C14 -173.2(2) . . . .
C10 C13 C14 C15 0.8(4) . . . .
C11 C12 C15 O4 -177.4(3) . . . .
C11 C12 C15 C14 3.7(4) . . . .
C13 C14 C15 O4 177.4(2) . . . .
C13 C14 C15 C12 -3.8(4) . . . .
C17 O5 C16 O6 -1.1(4) . . . .
C18 O6 C16 O5 0.9(3) . . . .
C16 O5 C17 C20 -178.8(3) . . . .
C16 O5 C17 C18 0.8(4) . . . .
C16 O6 C18 C19 179.0(3) . . . .
C16 O6 C18 C17 -0.5(3) . . . .
C20 C17 C18 C19 -0.1(5) . . . .
O5 C17 C18 C19 -179.7(3) . . . .
C20 C17 C18 O6 179.4(3) . . . .
O5 C17 C18 O6 -0.2(4) . . . .
O6 C18 C19 C22 -179.8(3) . . . .
C17 C18 C19 C22 -0.4(4) . . . .
O5 C17 C20 C21 178.9(3) . . . .
C18 C17 C20 C21 -0.6(5) . . . .
C17 C20 C21 C22 1.8(4) . . . .
C17 C20 C21 C23 -178.9(3) . . . .
C20 C21 C22 C19 -2.4(4) . . . .
C23 C21 C22 C19 178.3(3) . . . .
C20 C21 C22 C25 173.5(3) . . . .
C23 C21 C22 C25 -5.9(4) . . . .
C18 C19 C22 C21 1.6(4) . . . .
C18 C19 C22 C25 -174.3(2) . . . .
C27 N1 C25 C26 3.5(4) . . . .
C24 N1 C25 C26 -173.4(2) . . . .
C27 N1 C25 C22 -175.0(3) . . . .
C24 N1 C25 C22 8.0(3) . . . .
C21 C22 C25 C26 -159.3(3) . . . .
C19 C22 C25 C26 16.6(4) . . . .
C21 C22 C25 N1 19.1(4) . . . .
C19 C22 C25 N1 -165.0(2) . . . .
C20 C21 C23 C24 148.8(3) . . . .
C22 C21 C23 C24 -31.9(4) . . . .
C27 N1 C24 C23 137.4(3) . . . .
C25 N1 C24 C23 -45.6(3) . . . .
C21 C23 C24 N1 55.8(3) . . . .
C25 N1 C27 C28 -3.1(5) . . . .
C24 N1 C27 C28 173.9(3) . . . .
N1 C27 C28 C33 -179.9(3) . . . .
N1 C27 C28 C29 -0.9(5) . . . .
C27 C28 C29 C26 4.2(4) . . . .
C33 C28 C29 C26 -176.8(3) . . . .
C27 C28 C29 C30 -176.7(3) . . . .
C33 C28 C29 C30 2.2(4) . . . .
N1 C25 C26 C29 0.0(4) . . . .
C22 C25 C26 C29 178.4(2) . . . .
C28 C29 C26 C25 -3.8(4) . . . .
C30 C29 C26 C25 177.2(3) . . . .
C26 C29 C30 C31 178.4(3) . . . .
C28 C29 C30 C31 -0.6(4) . . . .
C29 C30 C31 C32 -0.6(4) . . . .
C35 O8 C32 C33 176.8(3) . . . .
C35 O8 C32 C31 -5.5(5) . . . .
C30 C31 C32 O8 -177.3(3) . . . .
C30 C31 C32 C33 0.3(4) . . . .
C34 O7 C33 C32 -63.9(6) . . . .
C34 O7 C33 C28 121.8(5) . . . .
O8 C32 C33 O7 4.9(5) . . . .
C31 C32 C33 O7 -172.9(3) . . . .
O8 C32 C33 C28 179.1(3) . . . .
C31 C32 C33 C28 1.3(5) . . . .
C27 C28 C33 O7 -9.1(5) . . . .
C29 C28 C33 O7 172.0(3) . . . .
C27 C28 C33 C32 176.3(3) . . . .
C29 C28 C33 C32 -2.6(5) . . . .
